data_7157909
loop_
_publ_author_name
'Conboy, Darren'
'Kielty, Patrick'
'Bear, Joseph C.'
'Cockcroft, Jeremy K.'
'Farr\`as, Pau'
'McArdle, Patrick'
'Singer, Richard J.'
'Smith, Dennis A.'
'Aldabbagh, Fawaz'

_publ_section_title
;
 Ring-fused dimethoxybenzimidazole-benzimidazolequinone (DMBBQ): tunable
 halogenation and quinone formation using NaX/Oxone.
;
_journal_issue 12
_journal_name_full 'Organic &amp; biomolecular chemistry'
_journal_page_first 2716
_journal_page_last 2724
_journal_paper_doi 10.1039/d1ob00032b
_journal_volume 19
_journal_year 2021
_chemical_formula_moiety 'C25 H22 Cl F3 N4 O4'
_chemical_formula_sum 'C25 H22 Cl F3 N4 O4'
_chemical_formula_weight 534.91
_chemical_name_systematic 8''-chloro-6'',9''-dimethoxy-8-(trifluoromethyl)-[7,7''-bipyrido[1,2-a]benzimidazole]-6,9-dione
_space_group_crystal_system monoclinic
_space_group_IT_number 14
_space_group_name_Hall '-P 2ybc'
_space_group_name_H-M_alt 'P 1 21/c 1'
_atom_sites_solution_hydrogens difmap
_atom_sites_solution_primary dual
_audit_creation_date 2020-06-02
_audit_creation_method
;
Olex2 1.2
(compiled 2018.05.29 svn.r3508 for OlexSys, GUI svn.r5506)
;
_audit_update_record
;
2020-08-07 deposited with the CCDC.	2021-02-26 downloaded from the CCDC.
;
_cell_angle_alpha 90
_cell_angle_beta 104.382(2)
_cell_angle_gamma 90
_cell_formula_units_Z 4
_cell_length_a 16.9129(3)
_cell_length_b 16.4330(2)
_cell_length_c 8.5648(2)
_cell_measurement_reflns_used 19262
_cell_measurement_temperature 100
_cell_measurement_theta_max 72.4870
_cell_measurement_theta_min 5.3600
_cell_volume 2305.81(8)
_computing_cell_refinement 'CrysAlisPro 1.171.40.76a (Rigaku OD, 2020)'
_computing_data_collection 'CrysAlisPro 1.171.40.76a (Rigaku OD, 2020)'
_computing_data_reduction 'CrysAlisPro 1.171.40.76a (Rigaku OD, 2020)'
_computing_molecular_graphics 'Olex2 (Dolomanov et al., 2009)'
_computing_publication_material 'Olex2 (Dolomanov et al., 2009)'
_computing_structure_refinement 'ShelXL (Sheldrick, 2015)'
_computing_structure_solution 'ShelXT (Sheldrick, 2015)'
_diffrn_ambient_environment N~2~
_diffrn_ambient_temperature 100
_diffrn_detector 'CCD plate'
_diffrn_detector_area_resol_mean 5.2031
_diffrn_detector_type Atlas
_diffrn_measured_fraction_theta_full 1.000
_diffrn_measured_fraction_theta_max 0.993
_diffrn_measurement_details
;
List of Runs (angles in degrees, time in seconds):

  # Type    Start    End  Width  t~exp~   \w     \q     \k     \f   Frames
#--------------------------------------------------------------------------
  1  \w     -5.00  20.00   1.00    1.00    --   34.00  94.00-102.97   25
  2  \w     -4.00  21.00   1.00    1.00    --   34.00  91.00  94.18   25
  3  \w      2.00  27.00   1.00    1.00    --   38.00  87.00 -41.98   25
  4  \w   -116.00 -31.00   1.00    1.00    --  -42.62 -38.00 -90.00   85
  5  \w   -117.00 -18.00   1.00    1.00    --  -42.62 -38.00   0.00   99
  6  \w   -105.00 -79.00   1.00    1.00    --  -42.62 -38.00  90.00   26
  7  \w    -71.00  31.00   1.00    1.00    --  -42.62  57.00  60.00  102
  8  \w    -56.00 -20.00   1.00    1.00    --  -42.62 -38.00  90.00   36
  9  \w     -2.00  70.00   1.00    1.00    --   42.62 -57.00-150.00   72
 10  \w     28.00  99.00   1.00    1.00    --   42.62-125.00-180.00   71
 11  \w     10.00  35.00   1.00    1.00    --   42.62  75.00-175.24   25
 12  \w     13.00  41.00   1.00    1.00    --   46.00  79.00  19.71   28
 13  \w     15.00  41.00   1.00    1.00    --   46.00  76.00 115.71   26
 14  \w     13.00  38.00   1.00    1.00    --   46.00  79.00-158.99   25
 15  \w     31.00  58.00   1.00    1.00    --   62.00  72.00 121.42   27
 16  \w     30.00  57.00   1.00    1.00    --   62.00  74.00 172.16   27
 17  \w     34.00  60.00   1.00    1.00    --   66.00  74.00 -63.53   26
 18  \w    101.00 128.00   1.00    1.00    --   66.00  74.00 -63.53   27
 19  \w     34.00  60.00   1.00    1.00    --   66.00  73.00  51.69   26
 20  \w     34.00  66.00   1.00    1.00    --   66.00  74.00-126.71   32
 21  \w     39.00  76.00   1.00    1.00    --   70.00  72.00-155.86   37
 22  \w     39.00  65.00   1.00    1.00    --   70.00  70.00   5.25   26
 23  \w     39.00  65.00   1.00    1.00    --   70.00  70.00 -29.42   26
 24  \w     42.00  76.00   1.00    2.00    --   74.00  74.00-112.73   34
 25  \w     42.00  68.00   1.00    2.00    --   74.00  73.00  58.36   26
 26  \w     42.00  68.00   1.00    2.00    --   74.00  74.00  73.45   26
 27  \w     48.00  74.00   1.00    2.00    --   78.00  68.00 136.26   26
 28  \w     50.00  76.00   1.00    2.00    --   78.00  55.00 133.81   26
 29  \w     52.00  77.00   1.00    2.00    --   82.00  72.00   1.43   25
 30  \w     52.00  81.00   1.00    2.00    --   82.00  66.00 -51.22   29
 31  \w     54.00  89.00   1.00    2.00    --   86.00  74.00 152.90   35
 32  \w     61.00  87.00   1.00    2.00    --   90.00  59.00  63.16   26
 33  \w    116.00 163.00   1.00    2.00    --   90.00  66.00  68.67   47
 34  \w     60.00  87.00   1.00    2.00    --   90.00  66.00  68.67   27
 35  \w     63.00  96.00   1.00    2.00    --   90.00  64.00-130.15   33
 36  \w     59.00  85.00   1.00    2.00    --   90.00  69.00 128.32   26
 37  \w     69.00 166.00   1.00    2.00    --   98.00  59.00  28.51   97
 38  \w     73.00 173.00   1.00    2.00    --  104.49  74.00-109.40  100
 39  \w     37.00 107.00   1.00    2.00    --  104.49-100.00 -25.87   70
 40  \w     75.00 155.00   1.00    2.00    --  104.49  61.00   0.00   80
 41  \w     83.00 164.00   1.00    2.00    --  104.49  61.00-150.00   81
 42  \w     77.00 141.00   1.00    2.00    --  104.49  70.00 -26.66   64
 43  \w     73.00 174.00   1.00    2.00    --  104.49  73.00 176.99  101
 44  \w     76.00 115.00   1.00    2.00    --  104.49  61.00-180.00   39
 45  \w     75.00 124.00   1.00    2.00    --  104.49  61.00 150.00   49
 46  \w    130.00 163.00   1.00    2.00    --  104.49 125.00 150.00   33
 47  \w     75.00 101.00   1.00    2.00    --  104.49  63.00 -42.93   26
 48  \w    108.00 176.00   1.00    2.00    --  104.49  61.00 -60.00   68
 49  \w    140.00 173.00   1.00    2.00    --  104.49  69.00  71.50   33
 50  \w     75.00 103.00   1.00    2.00    --  104.49  61.00 -60.00   28
 51  \w     74.00 129.00   1.00    2.00    --  104.49  69.00  71.50   55
 52  \w     82.00 177.00   1.00    2.00    --  104.49  45.00 120.00   95
 53  \w     55.00 112.00   1.00    2.00    --  104.49 -45.00 120.00   57
 54  \w     97.00 148.00   1.00    2.00    --  104.49 125.00 120.00   51
 55  \w     32.00 111.00   1.00    2.00    --  104.49-125.00 -60.00   79
 56  \w     41.00 111.00   1.00    2.00    --  104.49-125.00 120.00   70
 57  \w     39.00 103.00   1.00    2.00    --  104.49 -94.00 150.00   64
;
_diffrn_measurement_device 'four-circle diffractometer'
_diffrn_measurement_device_type 'SuperNova, Dual, Cu at home/near, Atlas'
_diffrn_measurement_method '\w scans'
_diffrn_orient_matrix_type 'CrysAlisPro convention (1999,Acta A55,543-557)'
_diffrn_orient_matrix_UB_11 0.0268006000
_diffrn_orient_matrix_UB_12 0.0859443000
_diffrn_orient_matrix_UB_13 -0.0374313000
_diffrn_orient_matrix_UB_21 -0.0797126000
_diffrn_orient_matrix_UB_22 0.0097730000
_diffrn_orient_matrix_UB_23 -0.1326797000
_diffrn_orient_matrix_UB_31 -0.0420763000
_diffrn_orient_matrix_UB_32 0.0362288000
_diffrn_orient_matrix_UB_33 0.1243315000
_diffrn_radiation_monochromator mirror
_diffrn_radiation_probe x-ray
_diffrn_radiation_type CuK\a
_diffrn_radiation_wavelength 1.54184
_diffrn_reflns_av_R_equivalents 0.0484
_diffrn_reflns_av_unetI/netI 0.0211
_diffrn_reflns_Laue_measured_fraction_full 1.000
_diffrn_reflns_Laue_measured_fraction_max 0.993
_diffrn_reflns_limit_h_max 20
_diffrn_reflns_limit_h_min -20
_diffrn_reflns_limit_k_max 20
_diffrn_reflns_limit_k_min -20
_diffrn_reflns_limit_l_max 10
_diffrn_reflns_limit_l_min -10
_diffrn_reflns_number 38841
_diffrn_reflns_point_group_measured_fraction_full 1.000
_diffrn_reflns_point_group_measured_fraction_max 0.993
_diffrn_reflns_theta_full 67.684
_diffrn_reflns_theta_max 72.692
_diffrn_reflns_theta_min 3.810
_diffrn_source 'micro-focus sealed X-ray tube'
_diffrn_source_type 'SuperNova (Cu) X-ray Source'
_exptl_absorpt_coefficient_mu 2.065
_exptl_absorpt_correction_T_max 1.000
_exptl_absorpt_correction_T_min 0.882
_exptl_absorpt_correction_type gaussian
_exptl_absorpt_process_details
;
CrysAlisPro 1.171.40.76a (Rigaku Oxford Diffraction, 2020)
Numerical absorption correction based on gaussian integration over
			a multifaceted crystal model
Empirical absorption correction using spherical harmonics,
 implemented in SCALE3 ABSPACK scaling algorithm.
;
_exptl_crystal_colour 'clear dark orange'
_exptl_crystal_colour_lustre clear
_exptl_crystal_colour_modifier dark
_exptl_crystal_colour_primary orange
_exptl_crystal_density_diffrn 1.541
_exptl_crystal_description block
_exptl_crystal_F_000 1104
_exptl_crystal_size_max 0.118
_exptl_crystal_size_mid 0.112
_exptl_crystal_size_min 0.069
_refine_diff_density_max 0.708
_refine_diff_density_min -0.268
_refine_diff_density_rms 0.055
_refine_ls_extinction_method none
_refine_ls_goodness_of_fit_ref 1.055
_refine_ls_hydrogen_treatment refall
_refine_ls_matrix_type full
_refine_ls_number_parameters 422
_refine_ls_number_reflns 4551
_refine_ls_number_restraints 0
_refine_ls_restrained_S_all 1.055
_refine_ls_R_factor_all 0.0428
_refine_ls_R_factor_gt 0.0378
_refine_ls_shift/su_max 0.001
_refine_ls_shift/su_mean 0.000
_refine_ls_structure_factor_coef Fsqd
_refine_ls_weighting_details 'w=1/[\s^2^(Fo^2^)+(0.0515P)^2^+1.6916P] where P=(Fo^2^+2Fc^2^)/3'
_refine_ls_weighting_scheme calc
_refine_ls_wR_factor_gt 0.0970
_refine_ls_wR_factor_ref 0.1019
_reflns_Friedel_coverage 0.000
_reflns_number_gt 4063
_reflns_number_total 4551
_reflns_threshold_expression 'I > 2\s(I)'
_cod_data_source_file d1ob00032b2.cif
_cod_data_source_block exp_2141
_cod_depositor_comments 'Adding full bibliography for 7157908--7157910.cif.'
_cod_database_code 7157909
_shelx_shelxl_version_number 2014/7
_chemical_oxdiff_formula 'C25 H22 Cl1 F3 N4 O4 '
_chemical_oxdiff_usercomment 'DC035E: Dark Orange Crystal Cut from Lump'
_shelx_space_group_comment
;
The symmetry employed for this shelxl refinement is uniquely defined
by the following loop, which should always be used as a source of
symmetry information in preference to the above space-group names.
They are only intended as comments.
;
_reflns_odcompleteness_completeness 99.95
_reflns_odcompleteness_iscentric 1
_reflns_odcompleteness_theta 66.49
_olex2_refinement_description
;
;
_olex2_date_sample_data_collection 2020-02-11
_olex2_exptl_crystal_mounting_method
'Crystal cut from large lump and mounted on a Hampton Research 20um nyloon loop (0.3mm diameter) and cooled from 295K to 100K'
_olex2_submission_special_instructions 'No special instructions were received'
_oxdiff_exptl_absorpt_empirical_details
;
Empirical correction (ABSPACK) includes:
- Absorption correction using spherical harmonics
- Frame scaling
;
_oxdiff_exptl_absorpt_empirical_full_max 1.283
_oxdiff_exptl_absorpt_empirical_full_min 0.841

loop_
_space_group_symop_operation_xyz
'x, y, z'
'-x, y+1/2, -z+1/2'
'-x, -y, -z'
'x, -y-1/2, z-1/2'

loop_
_atom_site_label
_atom_site_type_symbol
_atom_site_fract_x
_atom_site_fract_y
_atom_site_fract_z
_atom_site_U_iso_or_equiv
_atom_site_adp_type
_atom_site_occupancy
_atom_site_site_symmetry_order
_atom_site_calc_flag
_atom_site_refinement_flags_posn
_atom_site_refinement_flags_adp
_atom_site_refinement_flags_occupancy
_atom_site_disorder_assembly
_atom_site_disorder_group
Cl1 Cl 0.41689(2) 0.53018(2) 0.84942(5) 0.02207(12) Uani 1 1 d . . . . .
F1 F 0.32813(7) 0.65854(6) 0.33211(12) 0.0263(2) Uani 1 1 d . . . . .
F2 F 0.41412(6) 0.67346(6) 0.56260(13) 0.0266(2) Uani 1 1 d . . . . .
F3 F 0.37861(6) 0.55410(6) 0.46983(13) 0.0251(2) Uani 1 1 d . . . . .
O1 O 0.27556(8) 0.77564(7) 0.50893(16) 0.0244(3) Uani 1 1 d . . . . .
O2 O 0.15488(8) 0.52003(7) 0.76786(17) 0.0261(3) Uani 1 1 d . . . . .
O3 O 0.15878(7) 0.45477(7) 0.43847(15) 0.0217(3) Uani 1 1 d . . . . .
O4 O 0.44824(7) 0.35241(7) 0.86383(15) 0.0217(3) Uani 1 1 d . . . . .
N1 N 0.07429(9) 0.67948(9) 0.74153(19) 0.0228(3) Uani 1 1 d . . . . .
N2 N 0.12823(9) 0.78850(8) 0.64920(18) 0.0201(3) Uani 1 1 d . . . . .
N3 N 0.20521(9) 0.27190(9) 0.49451(19) 0.0230(3) Uani 1 1 d . . . . .
N4 N 0.32327(9) 0.23511(8) 0.66561(18) 0.0211(3) Uani 1 1 d . . . . .
C1 C 0.24986(10) 0.56713(10) 0.6231(2) 0.0166(3) Uani 1 1 d . . . . .
C2 C 0.28009(10) 0.63254(10) 0.5624(2) 0.0175(3) Uani 1 1 d . . . . .
C3 C 0.24587(10) 0.71796(10) 0.5635(2) 0.0179(3) Uani 1 1 d . . . . .
C4 C 0.17508(10) 0.72284(10) 0.6303(2) 0.0180(3) Uani 1 1 d . . . . .
C5 C 0.14090(10) 0.65725(10) 0.6879(2) 0.0187(3) Uani 1 1 d . . . . .
C6 C 0.17723(10) 0.57673(10) 0.6984(2) 0.0182(3) Uani 1 1 d . . . . .
C7 C 0.27957(10) 0.48165(10) 0.6306(2) 0.0165(3) Uani 1 1 d . . . . .
C8 C 0.35379(10) 0.45721(10) 0.7363(2) 0.0180(3) Uani 1 1 d . . . . .
C9 C 0.37663(10) 0.37619(10) 0.7582(2) 0.0184(3) Uani 1 1 d . . . . .
C10 C 0.32125(10) 0.31935(10) 0.6720(2) 0.0180(3) Uani 1 1 d . . . . .
C11 C 0.24705(10) 0.34123(10) 0.5643(2) 0.0189(3) Uani 1 1 d . . . . .
C12 C 0.22647(10) 0.42400(10) 0.5433(2) 0.0179(3) Uani 1 1 d . . . . .
C13 C 0.08812(11) 0.40365(12) 0.3921(3) 0.0286(4) Uani 1 1 d . . . . .
H13A H 0.0427(17) 0.4387(16) 0.339(3) 0.044(7) Uiso 1 1 d . . . . .
H13B H 0.0982(16) 0.3604(17) 0.318(3) 0.044(7) Uiso 1 1 d . . . . .
H13C H 0.0789(16) 0.3834(17) 0.484(3) 0.046(7) Uiso 1 1 d . . . . .
C14 C 0.51732(11) 0.35518(12) 0.7939(3) 0.0264(4) Uani 1 1 d . . . . .
H14A H 0.5651(14) 0.3367(13) 0.878(3) 0.027(5) Uiso 1 1 d . . . . .
H14B H 0.5268(15) 0.4115(16) 0.764(3) 0.038(6) Uiso 1 1 d . . . . .
H14C H 0.5071(14) 0.3196(14) 0.700(3) 0.030(6) Uiso 1 1 d . . . . .
C15 C 0.06827(10) 0.75901(11) 0.7153(2) 0.0227(4) Uani 1 1 d . . . . .
C16 C 0.00117(12) 0.81161(12) 0.7446(3) 0.0296(4) Uani 1 1 d . . . . .
H16A H -0.0092(11) 0.7877(11) 0.847(2) 0.009(4) Uiso 1 1 d . . . . .
H16B H -0.0454(16) 0.7990(15) 0.659(3) 0.040(7) Uiso 1 1 d . . . . .
C17 C 0.02229(12) 0.90173(12) 0.7411(3) 0.0313(4) Uani 1 1 d . . . . .
H17A H 0.0628(14) 0.9157(13) 0.844(3) 0.027(5) Uiso 1 1 d . . . . .
H17B H -0.0268(15) 0.9329(15) 0.726(3) 0.038(6) Uiso 1 1 d . . . . .
C18 C 0.06057(13) 0.92031(12) 0.6028(3) 0.0302(4) Uani 1 1 d . . . . .
H18A H 0.0200(15) 0.9049(15) 0.497(3) 0.037(6) Uiso 1 1 d . . . . .
H18B H 0.0775(15) 0.9713(16) 0.597(3) 0.036(6) Uiso 1 1 d . . . . .
C19 C 0.14041(12) 0.87561(10) 0.6186(2) 0.0244(4) Uani 1 1 d . . . . .
H19A H 0.1606(13) 0.8784(12) 0.530(3) 0.018(5) Uiso 1 1 d . . . . .
H19B H 0.1833(15) 0.8987(14) 0.705(3) 0.032(6) Uiso 1 1 d . . . . .
C20 C 0.35021(10) 0.62894(10) 0.4828(2) 0.0201(3) Uani 1 1 d . . . . .
C21 C 0.25251(11) 0.21119(10) 0.5602(2) 0.0225(4) Uani 1 1 d . . . . .
C22 C 0.23308(12) 0.12305(11) 0.5236(3) 0.0280(4) Uani 1 1 d . . . . .
H22A H 0.2430(15) 0.1112(15) 0.417(3) 0.037(6) Uiso 1 1 d . . . . .
H22B H 0.1743(17) 0.1137(15) 0.514(3) 0.043(7) Uiso 1 1 d . . . . .
C23 C 0.28458(14) 0.06702(12) 0.6485(3) 0.0320(4) Uani 1 1 d . . . . .
H23A H 0.2827(15) 0.0131(17) 0.612(3) 0.042(7) Uiso 1 1 d . . . . .
H23B H 0.2614(17) 0.0686(17) 0.751(4) 0.053(8) Uiso 1 1 d . . . . .
C24 C 0.37281(13) 0.09451(12) 0.6933(3) 0.0306(4) Uani 1 1 d . . . . .
H24A H 0.3962(14) 0.0935(14) 0.593(3) 0.030(6) Uiso 1 1 d . . . . .
H24B H 0.4070(16) 0.0633(16) 0.779(3) 0.041(7) Uiso 1 1 d . . . . .
C25 C 0.38299(13) 0.17976(11) 0.7661(2) 0.0255(4) Uani 1 1 d . . . . .
H25A H 0.4326(12) 0.2000(11) 0.777(2) 0.008(4) Uiso 1 1 d . . . . .
H25B H 0.3724(14) 0.1809(14) 0.876(3) 0.033(6) Uiso 1 1 d . . . . .

loop_
_atom_site_aniso_label
_atom_site_aniso_U_11
_atom_site_aniso_U_22
_atom_site_aniso_U_33
_atom_site_aniso_U_23
_atom_site_aniso_U_13
_atom_site_aniso_U_12
Cl1 0.0201(2) 0.0174(2) 0.0247(2) -0.00175(15) -0.00207(16) -0.00031(14)
F1 0.0288(5) 0.0286(6) 0.0220(5) 0.0043(4) 0.0072(4) 0.0005(4)
F2 0.0186(5) 0.0279(6) 0.0328(6) -0.0045(4) 0.0052(4) -0.0073(4)
F3 0.0277(5) 0.0184(5) 0.0325(6) -0.0012(4) 0.0139(4) 0.0027(4)
O1 0.0280(7) 0.0162(6) 0.0290(7) 0.0034(5) 0.0070(5) -0.0021(5)
O2 0.0259(7) 0.0153(6) 0.0399(8) 0.0049(5) 0.0135(6) 0.0005(5)
O3 0.0169(6) 0.0157(6) 0.0283(7) 0.0016(5) -0.0022(5) -0.0025(4)
O4 0.0189(6) 0.0225(6) 0.0227(6) 0.0027(5) 0.0032(5) 0.0062(5)
N1 0.0173(7) 0.0184(7) 0.0322(8) -0.0021(6) 0.0050(6) 0.0017(6)
N2 0.0198(7) 0.0128(7) 0.0249(7) -0.0009(6) 0.0002(6) 0.0029(5)
N3 0.0259(8) 0.0128(7) 0.0299(8) -0.0023(6) 0.0061(6) -0.0026(6)
N4 0.0264(8) 0.0117(7) 0.0270(8) 0.0020(6) 0.0100(6) 0.0041(6)
C1 0.0157(7) 0.0139(8) 0.0179(8) -0.0014(6) -0.0004(6) 0.0013(6)
C2 0.0161(8) 0.0157(8) 0.0185(8) -0.0016(6) 0.0005(6) 0.0006(6)
C3 0.0194(8) 0.0137(8) 0.0177(8) -0.0011(6) -0.0006(6) -0.0007(6)
C4 0.0181(8) 0.0126(7) 0.0209(8) -0.0013(6) 0.0000(6) 0.0021(6)
C5 0.0151(7) 0.0149(8) 0.0239(9) -0.0021(6) 0.0009(6) 0.0002(6)
C6 0.0170(8) 0.0134(8) 0.0232(8) -0.0007(6) 0.0032(6) -0.0009(6)
C7 0.0174(8) 0.0133(8) 0.0189(8) 0.0013(6) 0.0043(6) 0.0025(6)
C8 0.0181(8) 0.0161(8) 0.0199(8) 0.0000(6) 0.0049(6) 0.0005(6)
C9 0.0194(8) 0.0182(8) 0.0183(8) 0.0029(6) 0.0057(6) 0.0044(6)
C10 0.0219(8) 0.0127(7) 0.0212(8) 0.0014(6) 0.0088(7) 0.0023(6)
C11 0.0205(8) 0.0144(8) 0.0224(8) -0.0014(6) 0.0064(7) -0.0017(6)
C12 0.0187(8) 0.0144(8) 0.0204(8) 0.0008(6) 0.0046(6) 0.0012(6)
C13 0.0181(9) 0.0220(9) 0.0416(12) 0.0036(8) -0.0002(8) -0.0053(7)
C14 0.0202(9) 0.0256(10) 0.0339(10) 0.0015(8) 0.0080(8) 0.0049(7)
C15 0.0173(8) 0.0185(8) 0.0296(9) -0.0032(7) 0.0008(7) 0.0030(6)
C16 0.0207(9) 0.0230(10) 0.0437(12) -0.0051(8) 0.0057(8) 0.0056(7)
C17 0.0271(10) 0.0202(9) 0.0430(12) -0.0050(8) 0.0021(9) 0.0082(8)
C18 0.0362(11) 0.0162(9) 0.0336(11) -0.0014(8) 0.0001(9) 0.0095(8)
C19 0.0287(9) 0.0128(8) 0.0297(10) 0.0010(7) 0.0032(8) 0.0023(7)
C20 0.0209(8) 0.0174(8) 0.0209(8) -0.0003(6) 0.0033(7) -0.0009(6)
C21 0.0268(9) 0.0148(8) 0.0279(9) -0.0014(7) 0.0105(7) -0.0001(7)
C22 0.0313(10) 0.0150(9) 0.0397(11) -0.0021(8) 0.0126(9) -0.0018(7)
C23 0.0447(12) 0.0163(9) 0.0353(11) 0.0009(8) 0.0104(9) 0.0000(8)
C24 0.0357(11) 0.0189(9) 0.0386(11) 0.0057(8) 0.0119(9) 0.0076(8)
C25 0.0310(10) 0.0186(9) 0.0259(10) 0.0036(7) 0.0054(8) 0.0064(8)

loop_
_atom_type_symbol
_atom_type_description
_atom_type_scat_dispersion_real
_atom_type_scat_dispersion_imag
_atom_type_scat_source
C C 0.0181 0.0091 'International Tables Vol C Tables 4.2.6.8 and 6.1.1.4'
H H 0.0000 0.0000 'International Tables Vol C Tables 4.2.6.8 and 6.1.1.4'
Cl Cl 0.3639 0.7018 'International Tables Vol C Tables 4.2.6.8 and 6.1.1.4'
F F 0.0727 0.0534 'International Tables Vol C Tables 4.2.6.8 and 6.1.1.4'
N N 0.0311 0.0180 'International Tables Vol C Tables 4.2.6.8 and 6.1.1.4'
O O 0.0492 0.0322 'International Tables Vol C Tables 4.2.6.8 and 6.1.1.4'

loop_
_exptl_crystal_face_index_h
_exptl_crystal_face_index_k
_exptl_crystal_face_index_l
_exptl_crystal_face_perp_dist
7 -7 1 0.0689
1 -11 0 0.0594
1 -5 -5 0.0505
11 -1 -2 0.0533
-7 1 5 0.0498
7 3 -5 0.0456
1 8 3 0.0453
0 -10 -1 0.0546
-6 -8 2 0.0724
-8 0 5 0.0499
0 -2 -5 0.0395
-10 4 1 0.0510
0 2 5 0.0395
9 -3 2 0.0561
-7 2 -3 0.0525
11 1 0 0.0543
-10 -2 0 0.0545
2 10 1 0.0498
0 11 -1 0.0518
2 -9 2 0.0596
-2 0 6 0.0359
1 1 -5 0.0290

loop_
_geom_angle_atom_site_label_1
_geom_angle_atom_site_label_2
_geom_angle_atom_site_label_3
_geom_angle
_geom_angle_site_symmetry_1
_geom_angle_site_symmetry_3
_geom_angle_publ_flag
C12 O3 C13 118.07(13) . . ?
C9 O4 C14 112.96(13) . . ?
C15 N1 C5 103.97(15) . . ?
C4 N2 C19 129.08(16) . . ?
C15 N2 C4 106.24(14) . . ?
C15 N2 C19 124.53(15) . . ?
C21 N3 C11 104.27(15) . . ?
C10 N4 C25 127.99(15) . . ?
C21 N4 C10 106.71(14) . . ?
C21 N4 C25 124.85(15) . . ?
C2 C1 C6 120.07(14) . . ?
C2 C1 C7 127.80(15) . . ?
C7 C1 C6 112.12(14) . . ?
C1 C2 C3 123.55(15) . . ?
C1 C2 C20 123.96(15) . . ?
C20 C2 C3 112.48(14) . . ?
O1 C3 C2 121.49(16) . . ?
O1 C3 C4 124.53(15) . . ?
C4 C3 C2 113.96(14) . . ?
N2 C4 C3 130.32(15) . . ?
C5 C4 N2 105.55(15) . . ?
C5 C4 C3 124.12(15) . . ?
N1 C5 C4 111.52(15) . . ?
N1 C5 C6 126.42(16) . . ?
C4 C5 C6 121.92(15) . . ?
O2 C6 C1 120.46(15) . . ?
O2 C6 C5 123.43(16) . . ?
C5 C6 C1 116.04(14) . . ?
C8 C7 C1 122.24(15) . . ?
C12 C7 C1 117.02(14) . . ?
C12 C7 C8 120.29(15) . . ?
C7 C8 Cl1 119.21(12) . . ?
C9 C8 Cl1 118.47(13) . . ?
C9 C8 C7 122.26(15) . . ?
O4 C9 C8 122.14(15) . . ?
O4 C9 C10 121.51(15) . . ?
C8 C9 C10 116.30(15) . . ?
N4 C10 C9 131.98(16) . . ?
N4 C10 C11 104.83(14) . . ?
C9 C10 C11 123.18(15) . . ?
N3 C11 C10 110.30(14) . . ?
N3 C11 C12 130.78(16) . . ?
C12 C11 C10 118.92(15) . . ?
O3 C12 C7 115.22(14) . . ?
O3 C12 C11 125.71(15) . . ?
C7 C12 C11 119.02(15) . . ?
O3 C13 H13A 106.7(15) . . ?
O3 C13 H13B 109.4(15) . . ?
O3 C13 H13C 106.7(17) . . ?
H13A C13 H13B 111(2) . . ?
H13A C13 H13C 110(2) . . ?
H13B C13 H13C 113(2) . . ?
O4 C14 H14A 106.8(13) . . ?
O4 C14 H14B 109.9(14) . . ?
O4 C14 H14C 109.3(14) . . ?
H14A C14 H14B 108.8(19) . . ?
H14A C14 H14C 111.3(18) . . ?
H14B C14 H14C 111(2) . . ?
N1 C15 N2 112.71(15) . . ?
N1 C15 C16 124.78(17) . . ?
N2 C15 C16 122.42(16) . . ?
C15 C16 H16A 102.9(10) . . ?
C15 C16 H16B 105.1(15) . . ?
C15 C16 C17 111.50(17) . . ?
H16A C16 H16B 107.1(19) . . ?
C17 C16 H16A 118.9(10) . . ?
C17 C16 H16B 110.3(15) . . ?
C16 C17 H17A 108.6(13) . . ?
C16 C17 H17B 108.9(15) . . ?
H17A C17 H17B 112.1(19) . . ?
C18 C17 C16 111.00(17) . . ?
C18 C17 H17A 108.1(13) . . ?
C18 C17 H17B 108.2(15) . . ?
C17 C18 H18A 108.7(14) . . ?
C17 C18 H18B 116.1(16) . . ?
H18A C18 H18B 110(2) . . ?
C19 C18 C17 112.14(16) . . ?
C19 C18 H18A 110.3(14) . . ?
C19 C18 H18B 99.7(16) . . ?
N2 C19 C18 108.98(16) . . ?
N2 C19 H19A 107.1(13) . . ?
N2 C19 H19B 110.6(14) . . ?
C18 C19 H19A 114.4(13) . . ?
C18 C19 H19B 111.0(14) . . ?
H19A C19 H19B 104.6(19) . . ?
F1 C20 F2 106.76(14) . . ?
F1 C20 C2 110.97(14) . . ?
F2 C20 C2 111.86(14) . . ?
F3 C20 F1 105.87(14) . . ?
F3 C20 F2 106.47(13) . . ?
F3 C20 C2 114.41(14) . . ?
N3 C21 N4 113.87(15) . . ?
N3 C21 C22 124.36(17) . . ?
N4 C21 C22 121.76(16) . . ?
C21 C22 H22A 107.8(14) . . ?
C21 C22 H22B 109.3(15) . . ?
C21 C22 C23 112.44(17) . . ?
H22A C22 H22B 107(2) . . ?
C23 C22 H22A 109.5(14) . . ?
C23 C22 H22B 110.7(15) . . ?
C22 C23 H23A 112.0(16) . . ?
C22 C23 H23B 108.0(16) . . ?
C22 C23 C24 110.82(16) . . ?
H23A C23 H23B 108(2) . . ?
C24 C23 H23A 108.4(16) . . ?
C24 C23 H23B 109.3(16) . . ?
C23 C24 H24A 110.1(13) . . ?
C23 C24 H24B 113.7(15) . . ?
C23 C24 C25 112.41(17) . . ?
H24A C24 H24B 110.1(19) . . ?
C25 C24 H24A 109.1(13) . . ?
C25 C24 H24B 101.1(15) . . ?
N4 C25 C24 109.74(16) . . ?
N4 C25 H25A 108.9(12) . . ?
N4 C25 H25B 106.3(13) . . ?
C24 C25 H25A 113.3(12) . . ?
C24 C25 H25B 112.0(13) . . ?
H25A C25 H25B 106.4(18) . . ?

loop_
_geom_bond_atom_site_label_1
_geom_bond_atom_site_label_2
_geom_bond_distance
_geom_bond_site_symmetry_2
_geom_bond_publ_flag
Cl1 C8 1.7327(17) . ?
F1 C20 1.343(2) . ?
F2 C20 1.343(2) . ?
F3 C20 1.335(2) . ?
O1 C3 1.219(2) . ?
O2 C6 1.215(2) . ?
O3 C12 1.365(2) . ?
O3 C13 1.434(2) . ?
O4 C9 1.376(2) . ?
O4 C14 1.440(2) . ?
N1 C5 1.368(2) . ?
N1 C15 1.326(2) . ?
N2 C4 1.372(2) . ?
N2 C15 1.367(2) . ?
N2 C19 1.479(2) . ?
N3 C11 1.395(2) . ?
N3 C21 1.315(2) . ?
N4 C10 1.386(2) . ?
N4 C21 1.366(2) . ?
N4 C25 1.468(2) . ?
C1 C2 1.349(2) . ?
C1 C6 1.531(2) . ?
C1 C7 1.488(2) . ?
C2 C3 1.519(2) . ?
C2 C20 1.509(2) . ?
C3 C4 1.452(2) . ?
C4 C5 1.372(2) . ?
C5 C6 1.452(2) . ?
C7 C8 1.411(2) . ?
C7 C12 1.389(2) . ?
C8 C9 1.386(2) . ?
C9 C10 1.397(2) . ?
C10 C11 1.407(2) . ?
C11 C12 1.404(2) . ?
C13 H13A 0.98(3) . ?
C13 H13B 1.00(3) . ?
C13 H13C 0.90(3) . ?
C14 H14A 0.99(2) . ?
C14 H14B 0.98(3) . ?
C14 H14C 0.98(2) . ?
C15 C16 1.496(2) . ?
C16 H16A 1.017(19) . ?
C16 H16B 0.96(3) . ?
C16 C17 1.525(3) . ?
C17 H17A 1.00(2) . ?
C17 H17B 0.96(3) . ?
C17 C18 1.516(3) . ?
C18 H18A 1.02(3) . ?
C18 H18B 0.89(3) . ?
C18 C19 1.513(3) . ?
C19 H19A 0.91(2) . ?
C19 H19B 0.98(2) . ?
C21 C22 1.501(2) . ?
C22 H22A 0.99(3) . ?
C22 H22B 0.99(3) . ?
C22 C23 1.513(3) . ?
C23 H23A 0.94(3) . ?
C23 H23B 1.05(3) . ?
C23 C24 1.515(3) . ?
C24 H24A 1.03(2) . ?
C24 H24B 0.96(3) . ?
C24 C25 1.526(3) . ?
C25 H25A 0.89(2) . ?
C25 H25B 1.00(3) . ?

loop_
_geom_torsion_atom_site_label_1
_geom_torsion_atom_site_label_2
_geom_torsion_atom_site_label_3
_geom_torsion_atom_site_label_4
_geom_torsion
_geom_torsion_site_symmetry_1
_geom_torsion_site_symmetry_2
_geom_torsion_site_symmetry_3
_geom_torsion_site_symmetry_4
_geom_torsion_publ_flag
Cl1 C8 C9 O4 -1.4(2) . . . . ?
Cl1 C8 C9 C10 175.98(13) . . . . ?
O1 C3 C4 N2 -0.9(3) . . . . ?
O1 C3 C4 C5 178.37(16) . . . . ?
O4 C9 C10 N4 -1.9(3) . . . . ?
O4 C9 C10 C11 179.30(16) . . . . ?
N1 C5 C6 O2 -5.3(3) . . . . ?
N1 C5 C6 C1 177.70(15) . . . . ?
N1 C15 C16 C17 166.42(18) . . . . ?
N2 C4 C5 N1 0.23(19) . . . . ?
N2 C4 C5 C6 -175.67(15) . . . . ?
N2 C15 C16 C17 -17.2(3) . . . . ?
N3 C11 C12 O3 -3.3(3) . . . . ?
N3 C11 C12 C7 179.19(17) . . . . ?
N3 C21 C22 C23 -163.47(18) . . . . ?
N4 C10 C11 N3 0.04(19) . . . . ?
N4 C10 C11 C12 179.86(15) . . . . ?
N4 C21 C22 C23 17.5(3) . . . . ?
C1 C2 C3 O1 179.20(16) . . . . ?
C1 C2 C3 C4 -2.3(2) . . . . ?
C1 C2 C20 F1 122.63(17) . . . . ?
C1 C2 C20 F2 -118.26(17) . . . . ?
C1 C2 C20 F3 2.9(2) . . . . ?
C1 C7 C8 Cl1 -5.5(2) . . . . ?
C1 C7 C8 C9 171.72(16) . . . . ?
C1 C7 C12 O3 11.0(2) . . . . ?
C1 C7 C12 C11 -171.21(15) . . . . ?
C2 C1 C6 O2 -172.49(16) . . . . ?
C2 C1 C6 C5 4.6(2) . . . . ?
C2 C1 C7 C8 71.2(2) . . . . ?
C2 C1 C7 C12 -116.50(19) . . . . ?
C2 C3 C4 N2 -179.32(16) . . . . ?
C2 C3 C4 C5 -0.1(2) . . . . ?
C3 C2 C20 F1 -56.10(18) . . . . ?
C3 C2 C20 F2 63.01(18) . . . . ?
C3 C2 C20 F3 -175.81(13) . . . . ?
C3 C4 C5 N1 -179.19(15) . . . . ?
C3 C4 C5 C6 4.9(3) . . . . ?
C4 N2 C15 N1 0.8(2) . . . . ?
C4 N2 C15 C16 -175.97(17) . . . . ?
C4 N2 C19 C18 161.16(17) . . . . ?
C4 C5 C6 O2 170.00(17) . . . . ?
C4 C5 C6 C1 -7.0(2) . . . . ?
C5 N1 C15 N2 -0.6(2) . . . . ?
C5 N1 C15 C16 176.03(18) . . . . ?
C6 C1 C2 C3 -0.1(2) . . . . ?
C6 C1 C2 C20 -178.67(14) . . . . ?
C6 C1 C7 C8 -107.61(18) . . . . ?
C6 C1 C7 C12 64.67(19) . . . . ?
C7 C1 C2 C3 -178.84(15) . . . . ?
C7 C1 C2 C20 2.6(3) . . . . ?
C7 C1 C6 O2 6.5(2) . . . . ?
C7 C1 C6 C5 -176.42(14) . . . . ?
C7 C8 C9 O4 -178.60(15) . . . . ?
C7 C8 C9 C10 -1.2(2) . . . . ?
C8 C7 C12 O3 -176.54(15) . . . . ?
C8 C7 C12 C11 1.2(3) . . . . ?
C8 C9 C10 N4 -179.26(17) . . . . ?
C8 C9 C10 C11 1.9(2) . . . . ?
C9 C10 C11 N3 179.15(15) . . . . ?
C9 C10 C11 C12 -1.0(3) . . . . ?
C10 N4 C21 N3 1.4(2) . . . . ?
C10 N4 C21 C22 -179.54(17) . . . . ?
C10 N4 C25 C24 -167.35(17) . . . . ?
C10 C11 C12 O3 176.93(16) . . . . ?
C10 C11 C12 C7 -0.6(3) . . . . ?
C11 N3 C21 N4 -1.3(2) . . . . ?
C11 N3 C21 C22 179.63(17) . . . . ?
C12 C7 C8 Cl1 -177.49(13) . . . . ?
C12 C7 C8 C9 -0.3(3) . . . . ?
C13 O3 C12 C7 -156.34(17) . . . . ?
C13 O3 C12 C11 26.1(3) . . . . ?
C14 O4 C9 C8 -85.1(2) . . . . ?
C14 O4 C9 C10 97.64(19) . . . . ?
C15 N1 C5 C4 0.2(2) . . . . ?
C15 N1 C5 C6 175.90(16) . . . . ?
C15 N2 C4 C3 178.79(17) . . . . ?
C15 N2 C4 C5 -0.58(18) . . . . ?
C15 N2 C19 C18 -23.9(2) . . . . ?
C15 C16 C17 C18 43.0(2) . . . . ?
C16 C17 C18 C19 -62.5(2) . . . . ?
C17 C18 C19 N2 50.2(2) . . . . ?
C19 N2 C4 C3 -5.6(3) . . . . ?
C19 N2 C4 C5 175.07(16) . . . . ?
C19 N2 C15 N1 -175.12(16) . . . . ?
C19 N2 C15 C16 8.1(3) . . . . ?
C20 C2 C3 O1 -2.1(2) . . . . ?
C20 C2 C3 C4 176.41(14) . . . . ?
C21 N3 C11 C10 0.7(2) . . . . ?
C21 N3 C11 C12 -179.05(19) . . . . ?
C21 N4 C10 C9 -179.77(18) . . . . ?
C21 N4 C10 C11 -0.78(18) . . . . ?
C21 N4 C25 C24 21.5(3) . . . . ?
C21 C22 C23 C24 -43.4(2) . . . . ?
C22 C23 C24 C25 61.0(2) . . . . ?
C23 C24 C25 N4 -47.9(2) . . . . ?
C25 N4 C10 C9 7.8(3) . . . . ?
C25 N4 C10 C11 -173.23(17) . . . . ?
C25 N4 C21 N3 174.11(16) . . . . ?
C25 N4 C21 C22 -6.8(3) . . . . ?

loop_
_exptl_oxdiff_crystal_face_indexfrac_h
_exptl_oxdiff_crystal_face_indexfrac_k
_exptl_oxdiff_crystal_face_indexfrac_l
_exptl_oxdiff_crystal_face_x
_exptl_oxdiff_crystal_face_y
_exptl_oxdiff_crystal_face_z
6.8480 -7.4839 0.9896 -0.4967 -0.7503 -0.4362
0.5125 -10.6266 -0.4377 -0.8832 -0.0866 -0.4610
0.6233 -4.6563 -4.9161 -0.1995 0.5571 -0.8062
10.8693 -1.3971 -1.6536 0.2331 -0.6607 -0.7135
-7.4358 1.1235 4.8595 -0.2846 -0.0410 0.9578
7.1452 2.6506 -4.7637 0.5976 0.0884 -0.7969
1.0231 8.3024 3.2161 0.6206 -0.4271 0.6576
-0.0600 -10.2745 -1.4363 -0.8309 0.0949 -0.5483
-6.0288 -8.4573 2.1755 -0.9699 0.1093 0.2178
-8.2220 -0.0821 4.6054 -0.3998 0.0436 0.9156
0.3755 -1.5954 -5.3706 0.0740 0.6670 -0.7413
-9.9481 4.4967 1.0618 0.0801 0.6961 0.7135
-0.3755 1.5954 5.3706 -0.0740 -0.6670 0.7413
8.7411 -3.2425 1.7163 -0.1087 -0.9562 -0.2719
-6.9636 2.1067 -3.1486 0.1123 0.9934 -0.0221
10.6571 0.9672 -0.1432 0.3741 -0.8211 -0.4312
-10.4608 -1.7557 -0.0565 -0.4291 0.8242 0.3695
1.5124 10.2127 1.1722 0.8744 -0.1763 0.4521
-0.3243 10.5533 -0.7120 0.9250 0.2235 0.3075
1.9190 -9.2118 2.3007 -0.8264 -0.5483 -0.1284
-1.5913 -0.4972 5.5242 -0.2922 -0.6110 0.7358
0.9690 0.9729 -5.4649 0.3141 0.6574 -0.6850
